data_4330986
loop_
_publ_author_name
'Tetsuro Kusamoto'
'Kenji Takada'
'Ryota Sakamoto'
'Shoko Kume'
'Hiroshi Nishihara'

_publ_contact_author_address '7-3-1, Hongo, Bunkyo-ku, Tokyo, 113-0033, Japan'
_publ_contact_author_email nisihara@chem.s.u-tokyo.ac.jp
_publ_contact_author_fax 81-3-5841-4348
_publ_contact_author_name 'Hiroshi Nishihara'
_publ_contact_author_phone 81-3-5841-4348
_publ_section_title
;
 Ferrocene-Dithiolene Hybrids: Control of Strong Donor-Acceptor Electronic
 Communication to Reverse the Charge Transfer Direction
;
_journal_name_full 'Inorganic Chemistry'
_journal_page_first 12102
_journal_page_last 12113
_journal_paper_doi 10.1021/ic300581a
_journal_volume 51
_journal_year 2012
_chemical_formula_sum 'C16 H12 Fe S6'
_chemical_formula_weight 452.47
_space_group_IT_number 14
_symmetry_cell_setting monoclinic
_symmetry_space_group_name_Hall '-P 2ybc'
_symmetry_space_group_name_H-M 'P 1 21/c 1'
_audit_creation_date 2009-12-01T11:59:05-00:00
_audit_creation_method 'WinGX routine CIF_UPDATE'
_cell_angle_alpha 90
_cell_angle_beta 96.8606(26)
_cell_angle_gamma 90
_cell_formula_units_Z 8
_cell_length_a 11.9300(26)
_cell_length_b 15.0956(30)
_cell_length_c 19.6212(42)
_cell_measurement_reflns_used 9314
_cell_measurement_temperature 113(2)
_cell_measurement_theta_max 27.5029
_cell_measurement_theta_min 3.1370
_cell_volume 3508.3(13)
_computing_structure_refinement 'SHELXL-97 (Sheldrick, 1997)'
_diffrn_ambient_temperature 113(2)
_diffrn_detector_area_resol_mean 28.5714
_diffrn_measured_fraction_theta_full 0.973
_diffrn_measured_fraction_theta_max 0.973
_diffrn_measurement_device_type 'Rigaku Saturn'
_diffrn_measurement_method dtprofit.ref
_diffrn_radiation_type MoK\a
_diffrn_radiation_wavelength 0.71073
_diffrn_reflns_av_R_equivalents 0.0630
_diffrn_reflns_av_sigmaI/netI 0.1429
_diffrn_reflns_limit_h_max 15
_diffrn_reflns_limit_h_min -14
_diffrn_reflns_limit_k_max 17
_diffrn_reflns_limit_k_min -18
_diffrn_reflns_limit_l_max 25
_diffrn_reflns_limit_l_min -25
_diffrn_reflns_number 27594
_diffrn_reflns_theta_full 27.49
_diffrn_reflns_theta_max 27.49
_diffrn_reflns_theta_min 3.16
_exptl_absorpt_coefficient_mu 1.567
_exptl_absorpt_correction_T_max 1.0000
_exptl_absorpt_correction_T_min 0.7968
_exptl_absorpt_correction_type multi-scan
_exptl_absorpt_process_details 'Jacobson, R. (1998) Private communication'
_exptl_crystal_colour Yellow
_exptl_crystal_density_diffrn 1.713
_exptl_crystal_description Block
_exptl_crystal_F_000 1856
_exptl_crystal_size_max 0.3
_exptl_crystal_size_mid 0.1
_exptl_crystal_size_min 0.1
_refine_diff_density_max 0.68
_refine_diff_density_min -0.694
_refine_ls_extinction_method none
_refine_ls_goodness_of_fit_ref 1.076
_refine_ls_hydrogen_treatment constr
_refine_ls_matrix_type full
_refine_ls_number_parameters 419
_refine_ls_number_reflns 7837
_refine_ls_number_restraints 0
_refine_ls_restrained_S_all 1.076
_refine_ls_R_factor_gt 0.0455
_refine_ls_shift/su_max 0
_refine_ls_structure_factor_coef Fsqd
_refine_ls_weighting_details 'calc w=1/[\s^2^(Fo^2^)+(0.0656P)^2^] where P=(Fo^2^+2Fc^2^)/3'
_refine_ls_weighting_scheme calc
_refine_ls_wR_factor_gt 0.1074
_refine_ls_wR_factor_ref 0.1363
_reflns_number_gt 6247
_reflns_number_total 7837
_reflns_threshold_expression >2sigma(I)
_cod_data_source_file ic300581a_si_002_2.cif
_cod_data_source_block fcs2sme2
_cod_database_code 4330986

loop_
_symmetry_equiv_pos_as_xyz
'x, y, z'
'-x, y+1/2, -z+1/2'
'-x, -y, -z'
'x, -y-1/2, z-1/2'

loop_
_atom_site_label
_atom_site_type_symbol
_atom_site_fract_x
_atom_site_fract_y
_atom_site_fract_z
_atom_site_U_iso_or_equiv
_atom_site_adp_type
_atom_site_occupancy
_atom_site_calc_flag
_atom_site_refinement_flags
Fe1 Fe 0.14280(4) 0.17366(3) 0.17029(3) 0.01669(14) Uani 1 d .
Fe2 Fe 0.36011(4) -0.12540(3) 0.31820(3) 0.01838(14) Uani 1 d .
S1 S 0.13142(8) 0.03678(6) 0.03414(5) 0.0205(2) Uani 1 d .
S4 S 0.49829(7) 0.04125(6) 0.08641(5) 0.0185(2) Uani 1 d .
S10 S 0.13420(8) 0.13348(6) 0.43715(5) 0.0195(2) Uani 1 d .
S3 S 0.32939(8) -0.10287(6) 0.07369(5) 0.0189(2) Uani 1 d .
S5 S 0.50095(8) -0.24134(6) 0.12826(5) 0.0229(2) Uani 1 d .
S7 S 0.17881(8) -0.15413(6) 0.43504(5) 0.0215(2) Uani 1 d .
S2 S 0.30927(8) 0.18444(6) 0.04428(5) 0.0218(2) Uani 1 d .
S8 S 0.34662(8) -0.00002(6) 0.45816(5) 0.0183(2) Uani 1 d .
S6 S 0.68901(8) -0.08385(7) 0.13754(5) 0.0250(2) Uani 1 d .
S12 S -0.05610(9) 0.26716(7) 0.42505(6) 0.0280(2) Uani 1 d .
S9 S -0.02028(8) -0.01759(6) 0.40829(5) 0.0213(2) Uani 1 d .
S11 S -0.22864(8) 0.09501(8) 0.38707(5) 0.0314(3) Uani 1 d .
C6 C 0.2698(3) 0.2244(2) 0.1227(2) 0.0197(8) Uani 1 d .
C1 C 0.0805(3) 0.0718(2) 0.11058(18) 0.0160(7) Uani 1 d .
C15 C 0.4663(4) -0.3015(3) 0.0490(2) 0.0263(9) Uani 1 d .
H15A H 0.3887 -0.2877 0.0298 0.039 Uiso 1 calc R
H15B H 0.4733 -0.3652 0.058 0.039 Uiso 1 calc R
H15C H 0.5182 -0.2841 0.0163 0.039 Uiso 1 calc R
C17 C 0.2342(3) -0.1883(2) 0.3603(2) 0.0200(8) Uani 1 d .
C22 C 0.4059(3) -0.0220(2) 0.38130(19) 0.0168(7) Uani 1 d .
C10 C 0.3119(3) 0.1964(2) 0.1905(2) 0.0213(8) Uani 1 d .
H10 H 0.3687 0.1531 0.2021 0.026 Uiso 1 calc R
C14 C 0.5473(3) -0.0661(2) 0.10650(19) 0.0182(8) Uani 1 d .
C31 C -0.2486(4) 0.0524(3) 0.3012(2) 0.0300(9) Uani 1 d .
H31A H -0.2113 0.0915 0.271 0.045 Uiso 1 calc R
H31B H -0.3295 0.0496 0.2852 0.045 Uiso 1 calc R
H31C H -0.216 -0.0071 0.3005 0.045 Uiso 1 calc R
C11 C 0.2742(3) 0.0706(2) 0.04989(18) 0.0176(7) Uani 1 d .
C16 C 0.7531(3) 0.0208(2) 0.1208(2) 0.0209(8) Uani 1 d .
H16A H 0.7383 0.0346 0.0718 0.031 Uiso 1 calc R
H16B H 0.8348 0.0173 0.1343 0.031 Uiso 1 calc R
H16C H 0.7211 0.0675 0.1473 0.031 Uiso 1 calc R
C7 C 0.1859(3) 0.2899(2) 0.1280(2) 0.0221(8) Uani 1 d .
H7 H 0.1438 0.3201 0.0909 0.027 Uiso 1 calc R
C30 C -0.0105(3) 0.1579(3) 0.41814(19) 0.0209(8) Uani 1 d .
C29 C -0.0818(3) 0.0887(2) 0.40428(19) 0.0201(8) Uani 1 d .
C26 C 0.3650(3) 0.0096(2) 0.31430(19) 0.0198(8) Uani 1 d .
H26 H 0.3025 0.0481 0.303 0.024 Uiso 1 calc R
C13 C 0.4705(3) -0.1323(2) 0.10165(19) 0.0192(8) Uani 1 d .
C21 C 0.1968(3) -0.1619(3) 0.2912(2) 0.0241(8) Uani 1 d .
H21 H 0.1359 -0.1228 0.2773 0.029 Uiso 1 calc R
C12 C 0.3562(3) 0.0108(2) 0.06676(18) 0.0179(8) Uani 1 d .
C27 C 0.2079(3) -0.0384(2) 0.43650(18) 0.0185(8) Uani 1 d .
C28 C 0.1201(3) 0.0182(2) 0.42729(18) 0.0182(8) Uani 1 d .
C18 C 0.3292(4) -0.2461(2) 0.3584(2) 0.0254(9) Uani 1 d .
H18 H 0.3715 -0.2733 0.3969 0.03 Uiso 1 calc R
C8 C 0.1760(4) 0.3025(2) 0.1992(2) 0.0252(9) Uani 1 d .
H8 H 0.1261 0.3424 0.2178 0.03 Uiso 1 calc R
C9 C 0.2538(3) 0.2447(2) 0.2372(2) 0.0254(9) Uani 1 d .
H9 H 0.265 0.2394 0.2858 0.03 Uiso 1 calc R
C23 C 0.5011(3) -0.0778(2) 0.3753(2) 0.0217(8) Uani 1 d .
H23 H 0.5447 -0.108 0.4118 0.026 Uiso 1 calc R
C5 C 0.1189(3) 0.0407(2) 0.17849(19) 0.0191(8) Uani 1 d .
H5 H 0.1755 -0.0027 0.1903 0.023 Uiso 1 calc R
C24 C 0.5185(3) -0.0800(3) 0.3053(2) 0.0259(9) Uani 1 d .
H24 H 0.5766 -0.1116 0.2867 0.031 Uiso 1 calc R
C32 C 0.0374(4) 0.3238(3) 0.3751(3) 0.0343(11) Uani 1 d .
H32A H 0.1157 0.3125 0.3943 0.051 Uiso 1 calc R
H32B H 0.0224 0.3876 0.3759 0.051 Uiso 1 calc R
H32C H 0.0254 0.3024 0.3276 0.051 Uiso 1 calc R
C4 C 0.0565(3) 0.0867(2) 0.2248(2) 0.0234(8) Uani 1 d .
H4 H 0.0644 0.0795 0.2733 0.028 Uiso 1 calc R
C25 C 0.4348(3) -0.0272(2) 0.2677(2) 0.0247(9) Uani 1 d .
H25 H 0.4267 -0.0179 0.2194 0.03 Uiso 1 calc R
C20 C 0.2662(4) -0.2040(3) 0.2472(2) 0.0297(10) Uani 1 d .
H20 H 0.2591 -0.1989 0.1986 0.036 Uiso 1 calc R
C2 C -0.0056(3) 0.1360(3) 0.1153(2) 0.0222(8) Uani 1 d .
H2 H -0.0462 0.167 0.0781 0.027 Uiso 1 calc R
C3 C -0.0197(3) 0.1455(3) 0.1862(2) 0.0229(8) Uani 1 d .
H3 H -0.0711 0.1845 0.2044 0.027 Uiso 1 calc R
C19 C 0.3487(4) -0.2554(3) 0.2884(2) 0.0298(10) Uani 1 d .
H19 H 0.4065 -0.2899 0.2721 0.036 Uiso 1 calc R

loop_
_atom_site_aniso_label
_atom_site_aniso_U_11
_atom_site_aniso_U_22
_atom_site_aniso_U_33
_atom_site_aniso_U_23
_atom_site_aniso_U_13
_atom_site_aniso_U_12
Fe1 0.0168(3) 0.0166(3) 0.0163(3) -0.0005(2) 0.0003(2) 0.0001(2)
Fe2 0.0225(3) 0.0171(3) 0.0157(3) -0.0010(2) 0.0030(2) -0.0028(2)
S1 0.0167(4) 0.0260(5) 0.0180(4) -0.0053(4) -0.0013(3) 0.0014(4)
S4 0.0157(4) 0.0179(5) 0.0218(5) 0.0005(4) 0.0019(3) 0.0003(4)
S10 0.0185(4) 0.0180(5) 0.0219(5) -0.0019(4) 0.0015(4) -0.0009(4)
S3 0.0175(4) 0.0160(5) 0.0226(5) 0.0003(4) -0.0007(4) -0.0006(4)
S5 0.0265(5) 0.0173(5) 0.0234(5) 0.0004(4) -0.0032(4) 0.0007(4)
S7 0.0265(5) 0.0191(5) 0.0197(5) 0.0006(4) 0.0058(4) -0.0054(4)
S2 0.0240(5) 0.0175(5) 0.0251(5) 0.0034(4) 0.0080(4) 0.0018(4)
S8 0.0179(4) 0.0207(5) 0.0159(4) -0.0021(3) 0.0005(3) -0.0030(4)
S6 0.0163(4) 0.0243(5) 0.0333(6) 0.0041(4) -0.0017(4) 0.0018(4)
S12 0.0277(5) 0.0262(6) 0.0310(6) 0.0004(4) 0.0080(4) 0.0052(4)
S9 0.0175(4) 0.0239(5) 0.0221(5) -0.0027(4) 0.0011(4) -0.0049(4)
S11 0.0169(5) 0.0532(7) 0.0239(5) -0.0078(5) 0.0024(4) 0.0010(5)
C6 0.0188(18) 0.0161(19) 0.025(2) 0.0001(15) 0.0063(15) -0.0001(15)
C1 0.0132(16) 0.0157(18) 0.0189(17) -0.0011(14) 0.0016(14) -0.0004(14)
C15 0.030(2) 0.021(2) 0.029(2) -0.0056(17) 0.0095(17) -0.0026(17)
C17 0.027(2) 0.0139(19) 0.0193(18) -0.0046(14) 0.0032(15) -0.0026(15)
C22 0.0189(18) 0.0120(18) 0.0196(18) -0.0024(14) 0.0020(14) -0.0067(14)
C10 0.0184(18) 0.0145(19) 0.029(2) 0.0000(15) -0.0035(16) -0.0009(15)
C14 0.0179(17) 0.021(2) 0.0163(17) 0.0038(14) 0.0027(14) 0.0024(15)
C31 0.028(2) 0.034(2) 0.027(2) -0.0044(18) -0.0048(17) 0.0020(18)
C11 0.0190(18) 0.0164(19) 0.0171(17) -0.0031(14) 0.0007(14) 0.0042(15)
C16 0.0178(18) 0.021(2) 0.025(2) -0.0026(15) 0.0043(15) 0.0009(15)
C7 0.026(2) 0.0157(19) 0.025(2) 0.0021(15) 0.0051(16) -0.0009(16)
C30 0.0201(19) 0.030(2) 0.0133(17) 0.0020(15) 0.0062(14) -0.0005(16)
C29 0.0189(18) 0.023(2) 0.0187(18) -0.0011(15) 0.0052(14) -0.0002(16)
C26 0.0232(19) 0.018(2) 0.0179(18) 0.0008(14) 0.0017(15) -0.0067(15)
C13 0.0200(18) 0.021(2) 0.0157(17) -0.0023(14) -0.0016(14) -0.0019(15)
C21 0.027(2) 0.023(2) 0.0216(19) -0.0006(16) 0.0007(16) -0.0107(17)
C12 0.0211(18) 0.0181(19) 0.0142(17) -0.0029(14) 0.0011(14) -0.0002(15)
C27 0.0203(18) 0.0185(19) 0.0169(17) -0.0019(14) 0.0033(14) -0.0033(15)
C28 0.0226(19) 0.021(2) 0.0113(16) -0.0010(14) 0.0017(14) -0.0038(16)
C18 0.035(2) 0.016(2) 0.027(2) -0.0033(16) 0.0106(18) -0.0028(17)
C8 0.032(2) 0.016(2) 0.029(2) -0.0058(16) 0.0077(18) -0.0031(17)
C9 0.029(2) 0.024(2) 0.023(2) -0.0005(16) -0.0015(16) -0.0138(17)
C23 0.0196(18) 0.022(2) 0.023(2) -0.0006(15) 0.0021(15) -0.0049(16)
C5 0.0185(18) 0.0172(19) 0.0216(19) 0.0017(14) 0.0027(15) -0.0009(15)
C24 0.0201(19) 0.028(2) 0.031(2) -0.0047(17) 0.0096(17) -0.0065(17)
C32 0.041(3) 0.021(2) 0.044(3) 0.0025(19) 0.020(2) -0.0010(19)
C4 0.030(2) 0.022(2) 0.0180(19) 0.0004(15) 0.0016(16) -0.0053(17)
C25 0.032(2) 0.023(2) 0.0205(19) -0.0003(16) 0.0086(16) -0.0075(17)
C20 0.040(3) 0.029(2) 0.020(2) -0.0069(17) 0.0023(18) -0.012(2)
C2 0.0160(18) 0.028(2) 0.0220(19) -0.0035(16) -0.0021(15) 0.0010(16)
C3 0.0188(18) 0.025(2) 0.026(2) -0.0070(16) 0.0078(16) -0.0001(16)
C19 0.042(3) 0.020(2) 0.029(2) -0.0084(17) 0.0116(19) -0.0050(19)

loop_
_atom_type_symbol
_atom_type_description
_atom_type_scat_dispersion_real
_atom_type_scat_dispersion_imag
_atom_type_scat_source
C C 0.0033 0.0016 'International Tables Vol C Tables 4.2.6.8 and 6.1.1.4'
H H 0 0 'International Tables Vol C Tables 4.2.6.8 and 6.1.1.4'
S S 0.1246 0.1234 'International Tables Vol C Tables 4.2.6.8 and 6.1.1.4'
Fe Fe 0.3463 0.8444 'International Tables Vol C Tables 4.2.6.8 and 6.1.1.4'

loop_
_geom_angle_atom_site_label_1
_geom_angle_atom_site_label_2
_geom_angle_atom_site_label_3
_geom_angle
C1 Fe1 C6 105.32(15)
C1 Fe1 C7 120.92(15)
C6 Fe1 C7 40.97(15)
C1 Fe1 C10 121.87(15)
C6 Fe1 C10 41.21(15)
C7 Fe1 C10 68.99(15)
C1 Fe1 C5 41.43(14)
C6 Fe1 C5 121.98(15)
C7 Fe1 C5 158.07(15)
C10 Fe1 C5 107.19(15)
C1 Fe1 C2 41.05(14)
C6 Fe1 C2 120.76(16)
C7 Fe1 C2 105.68(16)
C10 Fe1 C2 157.79(16)
C5 Fe1 C2 69.30(15)
C1 Fe1 C3 68.93(14)
C6 Fe1 C3 157.66(16)
C7 Fe1 C3 122.13(16)
C10 Fe1 C3 160.04(16)
C5 Fe1 C3 68.83(15)
C2 Fe1 C3 40.90(15)
C1 Fe1 C4 69.03(15)
C6 Fe1 C4 159.28(15)
C7 Fe1 C4 159.07(15)
C10 Fe1 C4 123.66(16)
C5 Fe1 C4 40.79(14)
C2 Fe1 C4 68.85(16)
C3 Fe1 C4 40.71(15)
C1 Fe1 C9 158.96(15)
C6 Fe1 C9 68.65(16)
C7 Fe1 C9 68.56(16)
C10 Fe1 C9 40.49(16)
C5 Fe1 C9 123.41(15)
C2 Fe1 C9 159.44(16)
C3 Fe1 C9 124.21(16)
C4 Fe1 C9 109.09(16)
C1 Fe1 C8 158.06(16)
C6 Fe1 C8 68.79(15)
C7 Fe1 C8 40.94(15)
C10 Fe1 C8 68.45(16)
C5 Fe1 C8 159.54(16)
C2 Fe1 C8 122.46(16)
C3 Fe1 C8 108.06(16)
C4 Fe1 C8 123.76(16)
C9 Fe1 C8 40.45(16)
C22 Fe2 C17 105.65(14)
C22 Fe2 C21 123.22(15)
C17 Fe2 C21 41.23(15)
C22 Fe2 C23 41.20(15)
C17 Fe2 C23 122.84(15)
C21 Fe2 C23 160.26(16)
C22 Fe2 C18 120.04(15)
C17 Fe2 C18 41.26(15)
C21 Fe2 C18 69.28(17)
C23 Fe2 C18 106.15(17)
C22 Fe2 C26 41.13(14)
C17 Fe2 C26 120.47(15)
C21 Fe2 C26 106.94(16)
C23 Fe2 C26 69.10(15)
C18 Fe2 C26 156.25(15)
C22 Fe2 C25 68.70(15)
C17 Fe2 C25 157.03(16)
C21 Fe2 C25 121.97(16)
C23 Fe2 C25 68.43(16)
C18 Fe2 C25 160.99(16)
C26 Fe2 C25 40.74(15)
C22 Fe2 C19 156.45(17)
C17 Fe2 C19 68.99(16)
C21 Fe2 C19 68.71(17)
C23 Fe2 C19 121.18(17)
C18 Fe2 C19 40.92(16)
C26 Fe2 C19 161.39(17)
C25 Fe2 C19 125.02(16)
C22 Fe2 C24 68.49(15)
C17 Fe2 C24 160.20(17)
C21 Fe2 C24 157.73(17)
C23 Fe2 C24 40.46(15)
C18 Fe2 C24 123.94(17)
C26 Fe2 C24 68.37(16)
C25 Fe2 C24 40.35(16)
C19 Fe2 C24 108.40(17)
C22 Fe2 C20 160.65(16)
C17 Fe2 C20 68.72(15)
C21 Fe2 C20 40.54(16)
C23 Fe2 C20 157.37(17)
C18 Fe2 C20 68.72(17)
C26 Fe2 C20 124.50(16)
C25 Fe2 C20 108.85(16)
C19 Fe2 C20 40.64(17)
C24 Fe2 C20 122.92(17)
C1 S1 C11 100.77(17)
C14 S4 C12 95.48(17)
C28 S10 C30 96.09(18)
C12 S3 C13 95.42(17)
C13 S5 C15 101.41(19)
C17 S7 C27 102.10(17)
C6 S2 C11 100.80(17)
C27 S8 C22 101.10(17)
C14 S6 C16 102.46(17)
C30 S12 C32 100.84(18)
C28 S9 C29 96.36(18)
C29 S11 C31 100.37(19)
C7 C6 C10 108.0(3)
C7 C6 S2 124.5(3)
C10 C6 S2 127.5(3)
C7 C6 Fe1 69.9(2)
C10 C6 Fe1 69.9(2)
S2 C6 Fe1 124.4(2)
C2 C1 C5 108.3(3)
C2 C1 S1 125.7(3)
C5 C1 S1 125.9(3)
C2 C1 Fe1 70.2(2)
C5 C1 Fe1 69.9(2)
S1 C1 Fe1 125.50(19)
S5 C15 H15A 109.5
S5 C15 H15B 109.5
H15A C15 H15B 109.5
S5 C15 H15C 109.5
H15A C15 H15C 109.5
H15B C15 H15C 109.5
C21 C17 C18 107.6(3)
C21 C17 S7 127.1(3)
C18 C17 S7 125.3(3)
C21 C17 Fe2 69.4(2)
C18 C17 Fe2 69.5(2)
S7 C17 Fe2 124.88(19)
C26 C22 C23 108.0(3)
C26 C22 S8 126.4(3)
C23 C22 S8 125.6(3)
C26 C22 Fe2 70.0(2)
C23 C22 Fe2 69.8(2)
S8 C22 Fe2 123.93(18)
C9 C10 C6 107.8(3)
C9 C10 Fe1 70.3(2)
C6 C10 Fe1 68.9(2)
C9 C10 H10 126.1
C6 C10 H10 126.1
Fe1 C10 H10 126.3
C13 C14 S6 122.0(3)
C13 C14 S4 117.6(3)
S6 C14 S4 120.3(2)
S11 C31 H31A 109.5
S11 C31 H31B 109.5
H31A C31 H31B 109.5
S11 C31 H31C 109.5
H31A C31 H31C 109.5
H31B C31 H31C 109.5
C12 C11 S1 120.5(3)
C12 C11 S2 119.7(3)
S1 C11 S2 119.8(2)
S6 C16 H16A 109.5
S6 C16 H16B 109.5
H16A C16 H16B 109.5
S6 C16 H16C 109.5
H16A C16 H16C 109.5
H16B C16 H16C 109.5
C6 C7 C8 107.8(4)
C6 C7 Fe1 69.1(2)
C8 C7 Fe1 70.2(2)
C6 C7 H7 126.1
C8 C7 H7 126.1
Fe1 C7 H7 126.2
C29 C30 S12 123.3(3)
C29 C30 S10 117.2(3)
S12 C30 S10 119.2(2)
C30 C29 S11 126.1(3)
C30 C29 S9 116.5(3)
S11 C29 S9 117.4(2)
C25 C26 C22 107.4(3)
C25 C26 Fe2 69.8(2)
C22 C26 Fe2 68.9(2)
C25 C26 H26 126.3
C22 C26 H26 126.3
Fe2 C26 H26 126.5
C14 C13 S5 124.0(3)
C14 C13 S3 116.7(3)
S5 C13 S3 119.0(2)
C20 C21 C17 108.3(4)
C20 C21 Fe2 70.6(2)
C17 C21 Fe2 69.4(2)
C20 C21 H21 125.9
C17 C21 H21 125.9
Fe2 C21 H21 125.7
C11 C12 S3 122.8(3)
C11 C12 S4 122.3(3)
S3 C12 S4 114.8(2)
C28 C27 S8 121.2(3)
C28 C27 S7 118.3(3)
S8 C27 S7 120.2(2)
C27 C28 S9 122.6(3)
C27 C28 S10 123.5(3)
S9 C28 S10 113.8(2)
C19 C18 C17 107.7(4)
C19 C18 Fe2 70.0(2)
C17 C18 Fe2 69.3(2)
C19 C18 H18 126.1
C17 C18 H18 126.1
Fe2 C18 H18 126.2
C9 C8 C7 107.9(3)
C9 C8 Fe1 69.8(2)
C7 C8 Fe1 68.9(2)
C9 C8 H8 126.1
C7 C8 H8 126.1
Fe1 C8 H8 126.8
C10 C9 C8 108.5(4)
C10 C9 Fe1 69.2(2)
C8 C9 Fe1 69.7(2)
C10 C9 H9 125.8
C8 C9 H9 125.8
Fe1 C9 H9 126.9
C24 C23 C22 107.7(3)
C24 C23 Fe2 70.4(2)
C22 C23 Fe2 69.0(2)
C24 C23 H23 126.2
C22 C23 H23 126.2
Fe2 C23 H23 126
C4 C5 C1 107.5(3)
C4 C5 Fe1 70.0(2)
C1 C5 Fe1 68.7(2)
C4 C5 H5 126.3
C1 C5 H5 126.3
Fe1 C5 H5 126.6
C23 C24 C25 108.5(3)
C23 C24 Fe2 69.1(2)
C25 C24 Fe2 69.5(2)
C23 C24 H24 125.7
C25 C24 H24 125.7
Fe2 C24 H24 127.2
S12 C32 H32A 109.5
S12 C32 H32B 109.5
H32A C32 H32B 109.5
S12 C32 H32C 109.5
H32A C32 H32C 109.5
H32B C32 H32C 109.5
C3 C4 C5 108.3(3)
C3 C4 Fe1 69.5(2)
C5 C4 Fe1 69.2(2)
C3 C4 H4 125.9
C5 C4 H4 125.9
Fe1 C4 H4 127
C24 C25 C26 108.4(3)
C24 C25 Fe2 70.1(2)
C26 C25 Fe2 69.4(2)
C24 C25 H25 125.8
C26 C25 H25 125.8
Fe2 C25 H25 126.2
C21 C20 C19 108.2(4)
C21 C20 Fe2 68.8(2)
C19 C20 Fe2 69.3(2)
C21 C20 H20 125.9
C19 C20 H20 125.9
Fe2 C20 H20 127.5
C1 C2 C3 107.6(3)
C1 C2 Fe1 68.7(2)
C3 C2 Fe1 69.7(2)
C1 C2 H2 126.2
C3 C2 H2 126.2
Fe1 C2 H2 126.9
C4 C3 C2 108.3(3)
C4 C3 Fe1 69.8(2)
C2 C3 Fe1 69.4(2)
C4 C3 H3 125.8
C2 C3 H3 125.8
Fe1 C3 H3 126.6
C20 C19 C18 108.2(4)
C20 C19 Fe2 70.0(2)
C18 C19 Fe2 69.1(2)
C20 C19 H19 125.9
C18 C19 H19 125.9
Fe2 C19 H19 126.5

loop_
_geom_bond_atom_site_label_1
_geom_bond_atom_site_label_2
_geom_bond_distance
Fe1 C1 2.020(4)
Fe1 C6 2.023(4)
Fe1 C7 2.033(4)
Fe1 C10 2.038(4)
Fe1 C5 2.037(4)
Fe1 C2 2.040(4)
Fe1 C3 2.044(4)
Fe1 C4 2.047(4)
Fe1 C9 2.052(4)
Fe1 C8 2.051(4)
Fe2 C22 2.027(3)
Fe2 C17 2.034(4)
Fe2 C21 2.033(4)
Fe2 C23 2.037(4)
Fe2 C18 2.036(4)
Fe2 C26 2.041(4)
Fe2 C25 2.046(4)
Fe2 C19 2.048(4)
Fe2 C24 2.054(4)
Fe2 C20 2.057(4)
S1 C1 1.765(4)
S1 C11 1.769(4)
S4 C14 1.751(4)
S4 C12 1.754(4)
S10 C28 1.757(4)
S10 C30 1.761(4)
S3 C12 1.754(4)
S3 C13 1.764(4)
S5 C13 1.752(4)
S5 C15 1.805(4)
S7 C17 1.756(4)
S7 C27 1.780(4)
S2 C6 1.768(4)
S2 C11 1.776(4)
S8 C27 1.758(4)
S8 C22 1.772(4)
S6 C14 1.747(4)
S6 C16 1.803(4)
S12 C30 1.747(4)
S12 C32 1.789(4)
S9 C28 1.757(4)
S9 C29 1.763(4)
S11 C29 1.747(4)
S11 C31 1.792(4)
C6 C7 1.420(5)
C6 C10 1.429(5)
C1 C2 1.424(5)
C1 C5 1.435(5)
C15 H15A 0.98
C15 H15B 0.98
C15 H15C 0.98
C17 C21 1.432(5)
C17 C18 1.434(5)
C22 C26 1.429(5)
C22 C23 1.430(5)
C10 C9 1.415(6)
C10 H10 0.95
C14 C13 1.352(5)
C31 H31A 0.98
C31 H31B 0.98
C31 H31C 0.98
C11 C12 1.343(5)
C16 H16A 0.98
C16 H16B 0.98
C16 H16C 0.98
C7 C8 1.428(5)
C7 H7 0.95
C30 C29 1.354(5)
C26 C25 1.423(5)
C26 H26 0.95
C21 C20 1.417(6)
C21 H21 0.95
C27 C28 1.347(5)
C18 C19 1.428(6)
C18 H18 0.95
C8 C9 1.418(6)
C8 H8 0.95
C9 H9 0.95
C23 C24 1.415(5)
C23 H23 0.95
C5 C4 1.423(5)
C5 H5 0.95
C24 C25 1.414(6)
C24 H24 0.95
C32 H32A 0.98
C32 H32B 0.98
C32 H32C 0.98
C4 C3 1.423(5)
C4 H4 0.95
C25 H25 0.95
C20 C19 1.425(6)
C20 H20 0.95
C2 C3 1.427(5)
C2 H2 0.95
C3 H3 0.95
C19 H19 0.95
